data_7112033
loop_
_publ_author_name
'Prisca K. Eckert'
'Barbara Schnura'
'Carsten Strohmann'

_publ_section_title
;
 Unexpected structural motifs in diamine coordination compounds with
 allyllithium
;
_journal_name_full Chem.Commun.
_journal_page_first 2532
_journal_paper_doi 10.1039/c3cc48873j
_journal_volume 50
_journal_year 2014
_chemical_absolute_configuration syn
_chemical_formula_moiety 'C13 H27 Li N2'
_chemical_formula_sum 'C13 H27 Li N2'
_chemical_formula_weight 218.31
_chemical_name_systematic
;
?
;
_space_group_IT_number 4
_symmetry_cell_setting monoclinic
_symmetry_space_group_name_Hall 'P 2yb'
_symmetry_space_group_name_H-M 'P 1 21 1'
_atom_sites_solution_hydrogens geom
_atom_sites_solution_primary direct
_atom_sites_solution_secondary difmap
_audit_creation_method SHELXL-97
_cell_angle_alpha 90.00
_cell_angle_beta 94.61(6)
_cell_angle_gamma 90.00
_cell_formula_units_Z 4
_cell_length_a 8.625(5)
_cell_length_b 12.896(5)
_cell_length_c 13.322(5)
_cell_measurement_reflns_used 4922
_cell_measurement_temperature 173(2)
_cell_measurement_theta_max 25.00
_cell_measurement_theta_min 2.20
_cell_volume 1477.0(12)
_computing_cell_refinement
;
CrysAlisPro, Oxford Diffraction Ltd.,
Version 1.171.33.55 (release 05-01-2010 CrysAlis171 .NET)
(compiled Jan 5 2010,16:28:46)
;
_computing_data_collection
;
CrysAlisPro, Oxford Diffraction Ltd.,
Version 1.171.33.55 (release 05-01-2010 CrysAlis171 .NET)
(compiled Jan 5 2010,16:28:46)
;
_computing_data_reduction
;
CrysAlisPro, Oxford Diffraction Ltd.,
Version 1.171.33.55 (release 05-01-2010 CrysAlis171 .NET)
(compiled Jan 5 2010,16:28:46)
;
_computing_structure_refinement 'SHELXL-97 (Sheldrick, 1997)'
_computing_structure_solution 'SHELXS-97 (Sheldrick, 1990)'
_diffrn_ambient_temperature 173(2)
_diffrn_measured_fraction_theta_full 1.000
_diffrn_measured_fraction_theta_max 1.000
_diffrn_measurement_device_type 'Xcalibur, Sapphire3'
_diffrn_measurement_method '\w scans'
_diffrn_radiation_monochromator graphite
_diffrn_radiation_source 'fine-focus sealed tube'
_diffrn_radiation_type MoK\a
_diffrn_radiation_wavelength 0.71073
_diffrn_reflns_av_R_equivalents 0.0622
_diffrn_reflns_av_sigmaI/netI 0.1839
_diffrn_reflns_limit_h_max 10
_diffrn_reflns_limit_h_min -10
_diffrn_reflns_limit_k_max 15
_diffrn_reflns_limit_k_min -14
_diffrn_reflns_limit_l_max 15
_diffrn_reflns_limit_l_min -15
_diffrn_reflns_number 14138
_diffrn_reflns_theta_full 25.00
_diffrn_reflns_theta_max 25.00
_diffrn_reflns_theta_min 2.20
_exptl_absorpt_coefficient_mu 0.056
_exptl_absorpt_correction_T_max 0.9944
_exptl_absorpt_correction_T_min 0.9778
_exptl_absorpt_correction_type multi-scan
_exptl_absorpt_process_details
;
CrysAlisPro, Oxford Diffraction Ltd.,
Version 1.171.33.55 (release 05-01-2010 CrysAlis171 .NET)
(compiled Jan 5 2010,16:28:46)
Empirical absorption correction using spherical harmonics,
implemented in SCALE3 ABSPACK scaling algorithm.
;
_exptl_crystal_colour colourless
_exptl_crystal_density_diffrn 0.982
_exptl_crystal_density_method 'not measured'
_exptl_crystal_description blocks
_exptl_crystal_F_000 488
_exptl_crystal_size_max 0.40
_exptl_crystal_size_mid 0.20
_exptl_crystal_size_min 0.10
_refine_diff_density_max 0.128
_refine_diff_density_min -0.148
_refine_diff_density_rms 0.026
_refine_ls_abs_structure_details 'Flack H D (1983), Acta Cryst. A39, 876-881'
_refine_ls_abs_structure_Flack -4(3)
_refine_ls_extinction_method none
_refine_ls_goodness_of_fit_ref 0.810
_refine_ls_hydrogen_treatment mixed
_refine_ls_matrix_type full
_refine_ls_number_parameters 337
_refine_ls_number_reflns 4922
_refine_ls_number_restraints 1
_refine_ls_restrained_S_all 0.810
_refine_ls_R_factor_all 0.1318
_refine_ls_R_factor_gt 0.0393
_refine_ls_shift/su_max 0.006
_refine_ls_shift/su_mean 0.001
_refine_ls_structure_factor_coef Fsqd
_refine_ls_weighting_details 'calc w=1/[\s^2^(Fo^2^)+(0.0002P)^2^+0.0000P] where P=(Fo^2^+2Fc^2^)/3'
_refine_ls_weighting_scheme calc
_refine_ls_wR_factor_gt 0.0368
_refine_ls_wR_factor_ref 0.0405
_reflns_number_gt 1921
_reflns_number_total 4922
_reflns_threshold_expression >2sigma(I)
_cod_data_source_file c3cc48873j.txt
_cod_data_source_block 2
_cod_original_sg_symbol_H-M 'P 21'
_cod_database_code 7112033

loop_
_symmetry_equiv_pos_as_xyz
'x, y, z'
'-x, y+1/2, -z'

loop_
_atom_site_label
_atom_site_type_symbol
_atom_site_fract_x
_atom_site_fract_y
_atom_site_fract_z
_atom_site_U_iso_or_equiv
_atom_site_adp_type
_atom_site_occupancy
_atom_site_symmetry_multiplicity
_atom_site_calc_flag
_atom_site_refinement_flags
C1 C 0.5382(6) 0.5785(4) 0.8640(4) 0.0676(15) Uani 1 1 d .
C2 C 0.6502(6) 0.5120(3) 0.9059(4) 0.0591(13) Uani 1 1 d .
C3 C 0.6573(6) 0.4591(4) 0.9946(4) 0.0637(15) Uani 1 1 d .
C4 C 0.1303(5) 0.4810(3) 0.9418(3) 0.0848(14) Uani 1 1 d .
H4A H 0.1021 0.5003 0.8716 0.127 Uiso 1 1 calc R
H4B H 0.1851 0.5388 0.9768 0.127 Uiso 1 1 calc R
H4C H 0.0358 0.4649 0.9750 0.127 Uiso 1 1 calc R
C5 C 0.2669(4) 0.3563(3) 1.0494(2) 0.0790(14) Uani 1 1 d .
H5A H 0.3203 0.4125 1.0878 0.118 Uiso 1 1 calc R
H5B H 0.3341 0.2949 1.0512 0.118 Uiso 1 1 calc R
H5C H 0.1698 0.3395 1.0792 0.118 Uiso 1 1 calc R
C6 C 0.1605(4) 0.3057(2) 0.8782(2) 0.0346(9) Uani 1 1 d .
H6 H 0.1187 0.3403 0.8146 0.041 Uiso 1 1 calc R
C7 C 0.0260(4) 0.2491(3) 0.9189(2) 0.0440(10) Uani 1 1 d .
H7A H -0.0539 0.3001 0.9353 0.053 Uiso 1 1 calc R
H7B H 0.0629 0.2131 0.9819 0.053 Uiso 1 1 calc R
C8 C -0.0469(4) 0.1705(2) 0.8444(3) 0.0448(10) Uani 1 1 d .
H8A H -0.1316 0.1333 0.8750 0.054 Uiso 1 1 calc R
H8B H -0.0923 0.2069 0.7835 0.054 Uiso 1 1 calc R
C9 C 0.0732(4) 0.0942(2) 0.8154(3) 0.0505(11) Uani 1 1 d .
H9A H 0.0262 0.0464 0.7633 0.061 Uiso 1 1 calc R
H9B H 0.1105 0.0525 0.8749 0.061 Uiso 1 1 calc R
C10 C 0.2089(4) 0.1510(3) 0.7750(2) 0.0454(10) Uani 1 1 d .
H10A H 0.1724 0.1872 0.7119 0.054 Uiso 1 1 calc R
H10B H 0.2888 0.1000 0.7587 0.054 Uiso 1 1 calc R
C11 C 0.2821(4) 0.2296(2) 0.8494(2) 0.0340(9) Uani 1 1 d .
H11 H 0.3194 0.1908 0.9117 0.041 Uiso 1 1 calc R
C12 C 0.3907(4) 0.3219(3) 0.7081(2) 0.0624(12) Uani 1 1 d .
H12A H 0.3828 0.2621 0.6626 0.094 Uiso 1 1 calc R
H12B H 0.4771 0.3663 0.6912 0.094 Uiso 1 1 calc R
H12C H 0.2935 0.3615 0.7008 0.094 Uiso 1 1 calc R
C13 C 0.5596(4) 0.2201(3) 0.8250(3) 0.0705(13) Uani 1 1 d .
H13A H 0.5806 0.2007 0.8960 0.106 Uiso 1 1 calc R
H13B H 0.6483 0.2588 0.8028 0.106 Uiso 1 1 calc R
H13C H 0.5432 0.1573 0.7841 0.106 Uiso 1 1 calc R
C14 C 1.1929(5) 0.0720(3) 0.4949(4) 0.0529(12) Uani 1 1 d .
C15 C 1.1865(5) 0.0193(3) 0.4053(4) 0.0531(12) Uani 1 1 d .
C16 C 1.0763(6) -0.0485(3) 0.3643(4) 0.0603(14) Uani 1 1 d .
C17 C 0.7911(4) 0.1351(3) 0.5741(2) 0.0788(13) Uani 1 1 d .
H17A H 0.6890 0.1453 0.6001 0.118 Uiso 1 1 calc R
H17B H 0.8620 0.1901 0.5996 0.118 Uiso 1 1 calc R
H17C H 0.8330 0.0675 0.5964 0.118 Uiso 1 1 calc R
C18 C 0.6741(4) 0.0516(2) 0.4264(2) 0.0578(12) Uani 1 1 d .
H18A H 0.5712 0.0591 0.4518 0.087 Uiso 1 1 calc R
H18B H 0.7207 -0.0142 0.4501 0.087 Uiso 1 1 calc R
H18C H 0.6638 0.0524 0.3526 0.087 Uiso 1 1 calc R
C19 C 0.7180(4) 0.2406(3) 0.4260(2) 0.0386(9) Uani 1 1 d .
H19 H 0.7750 0.2941 0.4690 0.046 Uiso 1 1 calc R
C20 C 0.5433(4) 0.2599(3) 0.4344(3) 0.0545(12) Uani 1 1 d .
H20A H 0.4819 0.2080 0.3934 0.065 Uiso 1 1 calc R
H20B H 0.5191 0.2517 0.5053 0.065 Uiso 1 1 calc R
C21 C 0.4988(4) 0.3671(3) 0.3984(3) 0.0753(14) Uani 1 1 d .
H21A H 0.3861 0.3778 0.4038 0.090 Uiso 1 1 calc R
H21B H 0.5560 0.4189 0.4419 0.090 Uiso 1 1 calc R
C22 C 0.5351(5) 0.3832(3) 0.2914(3) 0.0707(14) Uani 1 1 d .
H22A H 0.5049 0.4543 0.2697 0.085 Uiso 1 1 calc R
H22B H 0.4745 0.3336 0.2472 0.085 Uiso 1 1 calc R
C23 C 0.7079(4) 0.3674(3) 0.2815(3) 0.0490(11) Uani 1 1 d .
H23A H 0.7678 0.4212 0.3210 0.059 Uiso 1 1 calc R
H23B H 0.7297 0.3750 0.2101 0.059 Uiso 1 1 calc R
C24 C 0.7606(4) 0.2585(2) 0.3199(2) 0.0349(10) Uani 1 1 d .
H24 H 0.6994 0.2072 0.2766 0.042 Uiso 1 1 calc R
C25 C 1.0328(4) 0.3141(3) 0.3570(3) 0.0676(12) Uani 1 1 d .
H25A H 1.1402 0.2891 0.3574 0.101 Uiso 1 1 calc R
H25B H 1.0072 0.3267 0.4263 0.101 Uiso 1 1 calc R
H25C H 1.0220 0.3788 0.3185 0.101 Uiso 1 1 calc R
C26 C 0.9563(4) 0.2230(3) 0.2049(2) 0.0830(14) Uani 1 1 d .
H26A H 0.8837 0.1722 0.1728 0.124 Uiso 1 1 calc R
H26B H 1.0633 0.1987 0.2007 0.124 Uiso 1 1 calc R
H26C H 0.9426 0.2898 0.1703 0.124 Uiso 1 1 calc R
Li1 Li 0.4435(7) 0.4173(4) 0.8947(4) 0.0421(17) Uani 1 1 d .
Li2 Li 0.9775(7) 0.1109(5) 0.3985(4) 0.0482(18) Uani 1 1 d .
N1 N 0.2322(3) 0.3893(2) 0.9450(2) 0.0420(8) Uani 1 1 d .
N2 N 0.4190(3) 0.2853(2) 0.8135(2) 0.0406(8) Uani 1 1 d .
N3 N 0.7747(3) 0.1384(2) 0.4637(2) 0.0416(8) Uani 1 1 d .
N4 N 0.9258(3) 0.2352(2) 0.3099(2) 0.0408(8) Uani 1 1 d .
H200 H 1.100(3) -0.079(2) 0.292(2) 0.076(14) Uiso 1 1 d .
H100 H 0.734(4) 0.415(3) 1.021(3) 0.096(17) Uiso 1 1 d .
H14B H 1.278(3) 0.1221(19) 0.5157(17) 0.023(8) Uiso 1 1 d .
H201 H 1.001(3) -0.075(2) 0.403(2) 0.026(11) Uiso 1 1 d .
H101 H 0.596(3) 0.484(2) 1.0350(19) 0.017(10) Uiso 1 1 d .
H202 H 1.273(3) 0.037(2) 0.362(2) 0.047(11) Uiso 1 1 d .
H102 H 0.734(4) 0.487(2) 0.861(2) 0.069(14) Uiso 1 1 d .
H14A H 1.134(4) 0.058(2) 0.551(2) 0.055(13) Uiso 1 1 d .
H1B H 0.544(4) 0.605(3) 0.799(2) 0.079(16) Uiso 1 1 d .
H1A H 0.453(4) 0.614(2) 0.916(2) 0.112(16) Uiso 1 1 d .

loop_
_atom_site_aniso_label
_atom_site_aniso_U_11
_atom_site_aniso_U_22
_atom_site_aniso_U_33
_atom_site_aniso_U_23
_atom_site_aniso_U_13
_atom_site_aniso_U_12
C1 0.061(4) 0.058(4) 0.082(5) 0.011(3) -0.007(3) -0.011(3)
C2 0.055(4) 0.059(3) 0.062(4) -0.015(3) -0.002(3) -0.028(3)
C3 0.037(3) 0.090(4) 0.061(4) -0.012(3) -0.014(3) -0.002(3)
C4 0.078(4) 0.069(3) 0.107(3) -0.051(3) 0.006(3) 0.011(2)
C5 0.072(3) 0.130(4) 0.035(3) -0.018(3) 0.011(2) -0.037(3)
C6 0.034(2) 0.037(2) 0.031(2) -0.002(2) -0.0036(19) 0.0003(19)
C7 0.039(3) 0.047(3) 0.048(2) -0.001(2) 0.012(2) 0.008(2)
C8 0.028(2) 0.049(3) 0.057(3) 0.008(2) 0.001(2) -0.0033(19)
C9 0.044(3) 0.047(3) 0.058(3) 0.003(2) -0.008(2) 0.001(2)
C10 0.038(3) 0.032(2) 0.066(3) -0.010(2) 0.001(2) 0.002(2)
C11 0.024(2) 0.039(2) 0.039(2) 0.003(2) 0.0031(18) 0.006(2)
C12 0.068(3) 0.077(3) 0.046(3) -0.006(2) 0.030(2) -0.024(2)
C13 0.032(3) 0.064(3) 0.117(4) -0.011(3) 0.020(2) 0.004(2)
C14 0.041(3) 0.060(3) 0.056(4) 0.000(3) -0.009(3) 0.004(2)
C15 0.038(3) 0.061(3) 0.059(4) 0.000(3) -0.002(3) 0.012(2)
C16 0.064(4) 0.054(3) 0.062(4) 0.001(3) -0.002(3) 0.006(3)
C17 0.084(4) 0.116(3) 0.035(2) 0.012(2) 0.001(2) -0.006(3)
C18 0.055(3) 0.049(3) 0.069(3) 0.018(2) 0.005(2) -0.008(2)
C19 0.034(2) 0.052(2) 0.030(2) -0.011(2) 0.0038(18) -0.005(2)
C20 0.046(3) 0.067(3) 0.051(3) -0.015(2) 0.005(2) 0.001(2)
C21 0.033(3) 0.076(4) 0.117(4) -0.039(3) 0.008(3) 0.005(2)
C22 0.058(3) 0.040(3) 0.107(4) 0.000(3) -0.036(3) 0.010(2)
C23 0.052(3) 0.046(3) 0.049(3) 0.004(2) 0.004(2) 0.002(2)
C24 0.051(3) 0.023(2) 0.030(2) -0.0028(18) -0.0053(19) -0.0006(18)
C25 0.034(3) 0.054(2) 0.117(3) 0.012(3) 0.012(3) -0.005(2)
C26 0.104(4) 0.089(3) 0.063(3) 0.009(3) 0.046(3) 0.018(3)
Li1 0.049(5) 0.040(4) 0.037(4) -0.011(3) 0.006(3) -0.013(3)
Li2 0.034(4) 0.044(4) 0.066(4) 0.015(4) 0.004(4) 0.004(3)
N1 0.036(2) 0.046(2) 0.044(2) -0.0111(18) 0.0052(16) 0.0032(16)
N2 0.034(2) 0.045(2) 0.044(2) -0.0058(16) 0.0107(17) 0.0000(16)
N3 0.044(2) 0.048(2) 0.0331(19) 0.0079(17) 0.0022(16) -0.0060(17)
N4 0.040(2) 0.041(2) 0.043(2) 0.0020(18) 0.0146(17) 0.0014(17)

loop_
_atom_type_symbol
_atom_type_description
_atom_type_scat_dispersion_real
_atom_type_scat_dispersion_imag
_atom_type_scat_source
C C 0.0033 0.0016 'International Tables Vol C Tables 4.2.6.8 and 6.1.1.4'
H H 0.0000 0.0000 'International Tables Vol C Tables 4.2.6.8 and 6.1.1.4'
N N 0.0061 0.0033 'International Tables Vol C Tables 4.2.6.8 and 6.1.1.4'
Li Li -0.0003 0.0001 'International Tables Vol C Tables 4.2.6.8 and 6.1.1.4'

loop_
_geom_angle_atom_site_label_1
_geom_angle_atom_site_label_2
_geom_angle_atom_site_label_3
_geom_angle
C2 C1 H1B 121(2)
C2 C1 H1A 117.9(17)
H1B C1 H1A 120(3)
C3 C2 C1 130.2(5)
C3 C2 Li1 75.9(3)
C1 C2 Li1 77.0(3)
C3 C2 H102 111.3(18)
C1 C2 H102 117.7(18)
Li1 C2 H102 113.6(18)
C2 C3 Li1 68.2(3)
C2 C3 H100 128(2)
Li1 C3 H100 127(3)
C2 C3 H101 112(2)
Li1 C3 H101 86.6(19)
H100 C3 H101 117(3)
N1 C4 H4A 109.5
N1 C4 H4B 109.5
H4A C4 H4B 109.5
N1 C4 H4C 109.5
H4A C4 H4C 109.5
H4B C4 H4C 109.5
N1 C5 H5A 109.5
N1 C5 H5B 109.5
H5A C5 H5B 109.5
N1 C5 H5C 109.5
H5A C5 H5C 109.5
H5B C5 H5C 109.5
N1 C6 C11 110.9(3)
N1 C6 C7 115.3(3)
C11 C6 C7 110.4(3)
N1 C6 H6 106.6
C11 C6 H6 106.6
C7 C6 H6 106.6
C6 C7 C8 112.2(3)
C6 C7 H7A 109.2
C8 C7 H7A 109.2
C6 C7 H7B 109.2
C8 C7 H7B 109.2
H7A C7 H7B 107.9
C9 C8 C7 110.4(3)
C9 C8 H8A 109.6
C7 C8 H8A 109.6
C9 C8 H8B 109.6
C7 C8 H8B 109.6
H8A C8 H8B 108.1
C8 C9 C10 110.0(3)
C8 C9 H9A 109.7
C10 C9 H9A 109.7
C8 C9 H9B 109.7
C10 C9 H9B 109.7
H9A C9 H9B 108.2
C9 C10 C11 112.6(3)
C9 C10 H10A 109.1
C11 C10 H10A 109.1
C9 C10 H10B 109.1
C11 C10 H10B 109.1
H10A C10 H10B 107.8
N2 C11 C6 110.7(3)
N2 C11 C10 114.2(3)
C6 C11 C10 109.8(3)
N2 C11 H11 107.3
C6 C11 H11 107.3
C10 C11 H11 107.3
N2 C12 H12A 109.5
N2 C12 H12B 109.5
H12A C12 H12B 109.5
N2 C12 H12C 109.5
H12A C12 H12C 109.5
H12B C12 H12C 109.5
N2 C13 H13A 109.5
N2 C13 H13B 109.5
H13A C13 H13B 109.5
N2 C13 H13C 109.5
H13A C13 H13C 109.5
H13B C13 H13C 109.5
C15 C14 Li2 68.7(3)
C15 C14 H14B 122.6(15)
Li2 C14 H14B 125.0(14)
C15 C14 H14A 127.2(19)
Li2 C14 H14A 91.2(19)
H14B C14 H14A 109(2)
C14 C15 C16 129.8(5)
C14 C15 Li2 74.9(3)
C16 C15 Li2 77.4(3)
C14 C15 H202 114.2(16)
C16 C15 H202 115.8(16)
Li2 C15 H202 120.7(17)
C15 C16 Li2 66.7(3)
C15 C16 H200 114.4(17)
Li2 C16 H200 127.4(17)
C15 C16 H201 121(2)
Li2 C16 H201 86.0(19)
H200 C16 H201 124(3)
N3 C17 H17A 109.5
N3 C17 H17B 109.5
H17A C17 H17B 109.5
N3 C17 H17C 109.5
H17A C17 H17C 109.5
H17B C17 H17C 109.5
N3 C18 H18A 109.5
N3 C18 H18B 109.5
H18A C18 H18B 109.5
N3 C18 H18C 109.5
H18A C18 H18C 109.5
H18B C18 H18C 109.5
N3 C19 C24 110.8(3)
N3 C19 C20 114.7(3)
C24 C19 C20 110.9(3)
N3 C19 H19 106.6
C24 C19 H19 106.6
C20 C19 H19 106.6
C21 C20 C19 110.6(3)
C21 C20 H20A 109.5
C19 C20 H20A 109.5
C21 C20 H20B 109.5
C19 C20 H20B 109.5
H20A C20 H20B 108.1
C22 C21 C20 111.3(3)
C22 C21 H21A 109.4
C20 C21 H21A 109.4
C22 C21 H21B 109.4
C20 C21 H21B 109.4
H21A C21 H21B 108.0
C21 C22 C23 110.2(3)
C21 C22 H22A 109.6
C23 C22 H22A 109.6
C21 C22 H22B 109.6
C23 C22 H22B 109.6
H22A C22 H22B 108.1
C22 C23 C24 110.9(3)
C22 C23 H23A 109.5
C24 C23 H23A 109.5
C22 C23 H23B 109.5
C24 C23 H23B 109.5
H23A C23 H23B 108.1
N4 C24 C19 111.4(3)
N4 C24 C23 114.5(3)
C19 C24 C23 111.2(3)
N4 C24 H24 106.4
C19 C24 H24 106.4
C23 C24 H24 106.4
N4 C25 H25A 109.5
N4 C25 H25B 109.5
H25A C25 H25B 109.5
N4 C25 H25C 109.5
H25A C25 H25C 109.5
H25B C25 H25C 109.5
N4 C26 H26A 109.5
N4 C26 H26B 109.5
H26A C26 H26B 109.5
N4 C26 H26C 109.5
H26A C26 H26C 109.5
H26B C26 H26C 109.5
N1 Li1 N2 88.2(3)
N1 Li1 C2 147.1(3)
N2 Li1 C2 124.4(3)
N1 Li1 C3 124.3(3)
N2 Li1 C3 124.4(3)
C2 Li1 C3 35.90(18)
N4 Li2 N3 87.4(2)
N4 Li2 C15 127.3(3)
N3 Li2 C15 145.1(3)
N4 Li2 C14 130.6(3)
N3 Li2 C14 119.7(3)
C15 Li2 C14 36.39(16)
N4 Li2 C16 131.8(3)
N3 Li2 C16 125.9(3)
C15 Li2 C16 35.88(18)
C14 Li2 C16 66.7(2)
C5 N1 C4 109.7(3)
C5 N1 C6 113.5(3)
C4 N1 C6 110.1(3)
C5 N1 Li1 104.2(3)
C4 N1 Li1 113.5(3)
C6 N1 Li1 105.8(2)
C13 N2 C12 110.6(3)
C13 N2 C11 110.9(3)
C12 N2 C11 112.5(3)
C13 N2 Li1 112.1(3)
C12 N2 Li1 104.0(2)
C11 N2 Li1 106.6(3)
C17 N3 C18 108.7(3)
C17 N3 C19 111.6(3)
C18 N3 C19 113.1(3)
C17 N3 Li2 113.8(3)
C18 N3 Li2 103.0(3)
C19 N3 Li2 106.3(2)
C26 N4 C24 111.2(3)
C26 N4 C25 109.1(3)
C24 N4 C25 113.3(3)
C26 N4 Li2 115.4(3)
C24 N4 Li2 106.2(3)
C25 N4 Li2 101.4(3)

loop_
_geom_bond_atom_site_label_1
_geom_bond_atom_site_label_2
_geom_bond_distance
C1 C2 1.376(6)
C1 H1B 0.93(3)
C1 H1A 1.15(3)
C2 C3 1.361(6)
C2 Li1 2.156(7)
C2 H102 1.03(3)
C3 Li1 2.252(7)
C3 H100 0.92(3)
C3 H101 0.85(2)
C4 N1 1.472(4)
C4 H4A 0.9800
C4 H4B 0.9800
C4 H4C 0.9800
C5 N1 1.462(4)
C5 H5A 0.9800
C5 H5B 0.9800
C5 H5C 0.9800
C6 N1 1.499(3)
C6 C11 1.508(4)
C6 C7 1.507(4)
C6 H6 1.0000
C7 C8 1.519(4)
C7 H7A 0.9900
C7 H7B 0.9900
C8 C9 1.502(4)
C8 H8A 0.9900
C8 H8B 0.9900
C9 C10 1.516(4)
C9 H9A 0.9900
C9 H9B 0.9900
C10 C11 1.519(4)
C10 H10A 0.9900
C10 H10B 0.9900
C11 N2 1.493(4)
C11 H11 1.0000
C12 N2 1.484(3)
C12 H12A 0.9800
C12 H12B 0.9800
C12 H12C 0.9800
C13 N2 1.473(4)
C13 H13A 0.9800
C13 H13B 0.9800
C13 H13C 0.9800
C14 C15 1.370(5)
C14 Li2 2.229(7)
C14 H14B 1.00(2)
C14 H14A 0.96(3)
C15 C16 1.372(5)
C15 Li2 2.151(7)
C15 H202 1.01(3)
C16 Li2 2.285(8)
C16 H200 1.07(3)
C16 H201 0.92(2)
C17 N3 1.467(3)
C17 H17A 0.9800
C17 H17B 0.9800
C17 H17C 0.9800
C18 N3 1.477(4)
C18 H18A 0.9800
C18 H18B 0.9800
C18 H18C 0.9800
C19 N3 1.479(4)
C19 C24 1.507(4)
C19 C20 1.540(5)
C19 H19 1.0000
C20 C21 1.504(5)
C20 H20A 0.9900
C20 H20B 0.9900
C21 C22 1.498(4)
C21 H21A 0.9900
C21 H21B 0.9900
C22 C23 1.521(4)
C22 H22A 0.9900
C22 H22B 0.9900
C23 C24 1.550(4)
C23 H23A 0.9900
C23 H23B 0.9900
C24 N4 1.472(4)
C24 H24 1.0000
C25 N4 1.479(4)
C25 H25A 0.9800
C25 H25B 0.9800
C25 H25C 0.9800
C26 N4 1.453(3)
C26 H26A 0.9800
C26 H26B 0.9800
C26 H26C 0.9800
Li1 N1 2.024(7)
Li1 N2 2.019(6)
Li2 N4 2.020(6)
Li2 N3 2.046(7)
